data_7207742
loop_
_publ_author_name
'Guo, Sheng-Qi'
'Tian, Dan'
'Zheng, Xiang'
'Zhang, Hong'

_publ_section_title
;
 A rare 4-connected neb topological metal--organic framework with
 ferromagnetic characteristics
;
_journal_issue 9
_journal_name_full CrystEngComm
_journal_page_first 3177
_journal_paper_doi 10.1039/c2ce06202j
_journal_volume 14
_journal_year 2012
_chemical_formula_moiety 'C20 H28 N4 Ni2 O11'
_chemical_formula_sum 'C20 H22 N4 Ni2 O11'
_chemical_formula_weight 617.84
_chemical_name_systematic
;
?
;
_space_group_IT_number 43
_symmetry_cell_setting orthorhombic
_symmetry_space_group_name_Hall 'F 2 -2d'
_symmetry_space_group_name_H-M 'F d d 2'
_atom_sites_solution_hydrogens geom
_atom_sites_solution_primary direct
_atom_sites_solution_secondary difmap
_audit_creation_method SHELXL-97
_cell_angle_alpha 90.00
_cell_angle_beta 90.00
_cell_angle_gamma 90.00
_cell_formula_units_Z 8
_cell_length_a 12.1992(3)
_cell_length_b 15.7190(5)
_cell_length_c 25.8536(8)
_cell_measurement_temperature 293(2)
_cell_measurement_theta_max 24.99
_cell_measurement_theta_min 3.03
_cell_volume 4957.7(3)
_computing_structure_refinement 'SHELXL-97 (Sheldrick, 1997)'
_computing_structure_solution 'SHELXS-97 (Sheldrick, 1990)'
_diffrn_ambient_temperature 293(2)
_diffrn_measured_fraction_theta_full 0.999
_diffrn_measured_fraction_theta_max 0.999
_diffrn_measurement_device_type 'multiwire proportional'
_diffrn_measurement_method 'phi and omega scans'
_diffrn_radiation_monochromator graphite
_diffrn_radiation_source 'fine-focus sealed tube'
_diffrn_radiation_type MoK\a
_diffrn_radiation_wavelength 0.71073
_diffrn_reflns_av_R_equivalents 0.0208
_diffrn_reflns_av_sigmaI/netI 0.0323
_diffrn_reflns_limit_h_max 14
_diffrn_reflns_limit_h_min -11
_diffrn_reflns_limit_k_max 17
_diffrn_reflns_limit_k_min -18
_diffrn_reflns_limit_l_max 29
_diffrn_reflns_limit_l_min -30
_diffrn_reflns_number 4416
_diffrn_reflns_theta_full 24.99
_diffrn_reflns_theta_max 24.99
_diffrn_reflns_theta_min 3.03
_exptl_absorpt_coefficient_mu 1.585
_exptl_absorpt_correction_T_max 0.602
_exptl_absorpt_correction_T_min 0.571
_exptl_absorpt_correction_type empirical
_exptl_absorpt_process_details 'ABSCOR by T.Higashi 8 March, 1995'
_exptl_crystal_colour blue
_exptl_crystal_density_diffrn 1.639
_exptl_crystal_density_method 'not measured'
_exptl_crystal_description triangular
_exptl_crystal_F_000 2512
_exptl_crystal_size_max 0.36
_exptl_crystal_size_mid 0.33
_exptl_crystal_size_min 0.32
_refine_diff_density_max 0.237
_refine_diff_density_min -0.447
_refine_diff_density_rms 0.079
_refine_ls_abs_structure_details 'Flack H D (1983), Acta Cryst. A39, 876-881'
_refine_ls_abs_structure_Flack -0.001(16)
_refine_ls_extinction_method none
_refine_ls_goodness_of_fit_ref 1.065
_refine_ls_hydrogen_treatment constr
_refine_ls_matrix_type full
_refine_ls_number_parameters 168
_refine_ls_number_reflns 2083
_refine_ls_number_restraints 1
_refine_ls_restrained_S_all 1.065
_refine_ls_R_factor_all 0.0273
_refine_ls_R_factor_gt 0.0255
_refine_ls_shift/su_max 0.000
_refine_ls_shift/su_mean 0.000
_refine_ls_structure_factor_coef Fsqd
_refine_ls_weighting_details 'calc w=1/[\s^2^(Fo^2^)+(0.0430P)^2^+0.0000P] where P=(Fo^2^+2Fc^2^)/3'
_refine_ls_weighting_scheme calc
_refine_ls_wR_factor_gt 0.0673
_refine_ls_wR_factor_ref 0.0678
_reflns_number_gt 1954
_reflns_number_total 2083
_reflns_threshold_expression >2sigma(I)
_cod_data_source_file c2ce06202j.txt
_cod_data_source_block complex-1
_cod_depositor_comments
;
The following automatic conversions were performed:

'_symmetry_cell_setting' value 'Orthorhombic' changed to
'orthorhombic' according to
/home/saulius/struct/CIF-dictionaries/cif_core.dic dictionary named
'cif_core.dic' version 2.4.1 from 2010-06-29.

Automatic conversion script
Id: cif_fix_values 1715 2011-07-08 13:25:40Z adriana 
;
_cod_original_sg_symbol_H-M Fdd2
_cod_database_code 7207742

loop_
_symmetry_equiv_pos_as_xyz
'x, y, z'
'-x, -y, z'
'x+1/4, -y+1/4, z+1/4'
'-x+1/4, y+1/4, z+1/4'
'x, y+1/2, z+1/2'
'-x, -y+1/2, z+1/2'
'x+1/4, -y+3/4, z+3/4'
'-x+1/4, y+3/4, z+3/4'
'x+1/2, y, z+1/2'
'-x+1/2, -y, z+1/2'
'x+3/4, -y+1/4, z+3/4'
'-x+3/4, y+1/4, z+3/4'
'x+1/2, y+1/2, z'
'-x+1/2, -y+1/2, z'
'x+3/4, -y+3/4, z+1/4'
'-x+3/4, y+3/4, z+1/4'

loop_
_atom_site_label
_atom_site_type_symbol
_atom_site_fract_x
_atom_site_fract_y
_atom_site_fract_z
_atom_site_U_iso_or_equiv
_atom_site_adp_type
_atom_site_occupancy
_atom_site_symmetry_multiplicity
_atom_site_calc_flag
_atom_site_refinement_flags
O4 O 0.58704(19) 0.08195(16) 0.21747(9) 0.0281(6) Uani 1 1 d .
Ni1 Ni 0.46530(3) 0.10953(2) 0.269700(12) 0.01731(12) Uani 1 1 d .
O1 O 0.3457(2) 0.14867(14) 0.32269(9) 0.0253(6) Uani 1 1 d .
O1W O 0.5000 0.0000 0.31315(12) 0.0202(7) Uani 1 2 d S
H1WA H 0.5546 0.0104 0.3326 0.024 Uiso 0.50 1 d PR
O3 O 0.34227(18) 0.04766(15) 0.23090(10) 0.0273(6) Uani 1 1 d .
C4 C 0.0161(3) 0.1168(2) 0.41195(16) 0.0258(9) Uani 1 1 d .
H4 H -0.0449 0.0815 0.4137 0.031 Uiso 1 1 calc R
C2 C 0.2023(3) 0.1404(2) 0.38392(14) 0.0182(8) Uani 1 1 d .
C1 C 0.3001(3) 0.1039(2) 0.35567(13) 0.0180(7) Uani 1 1 d .
C6 C 0.1050(2) 0.2483(2) 0.43102(12) 0.0176(7) Uani 1 1 d .
H6 H 0.1033 0.3019 0.4461 0.021 Uiso 1 1 calc R
C7 C 0.2003(2) 0.2221(2) 0.40582(12) 0.0153(6) Uani 1 1 d .
N1 N 0.5734(3) 0.1896(2) 0.31016(14) 0.0439(9) Uani 1 1 d .
H1A H 0.5473 0.2007 0.3420 0.053 Uiso 1 1 calc R
H1B H 0.6397 0.1650 0.3132 0.053 Uiso 1 1 calc R
N2 N 0.4229(3) 0.2221(2) 0.23177(13) 0.0391(8) Uani 1 1 d .
H2A H 0.4487 0.2213 0.1992 0.047 Uiso 1 1 calc R
H2B H 0.3495 0.2274 0.2305 0.047 Uiso 1 1 calc R
C3 C 0.1100(3) 0.0893(2) 0.38697(14) 0.0261(8) Uani 1 1 d .
H3 H 0.1111 0.0355 0.3720 0.031 Uiso 1 1 calc R
C10 C 0.4704(4) 0.2934(3) 0.2602(2) 0.0555(14) Uani 1 1 d .
H10A H 0.4234 0.3084 0.2890 0.067 Uiso 1 1 calc R
H10B H 0.4764 0.3425 0.2376 0.067 Uiso 1 1 calc R
C9 C 0.5813(4) 0.2689(3) 0.2796(2) 0.0610(15) Uani 1 1 d .
H9A H 0.6306 0.2604 0.2506 0.073 Uiso 1 1 calc R
H9B H 0.6107 0.3142 0.3010 0.073 Uiso 1 1 calc R
C5 C 0.0125(3) 0.1969(2) 0.43433(13) 0.0211(7) Uani 1 1 d .
C8 C 0.3397(2) -0.0257(2) 0.21364(12) 0.0199(7) Uani 1 1 d .
O2 O 0.3265(2) 0.02927(17) 0.36755(11) 0.0383(7) Uani 1 1 d .
O2W O 0.7613(6) 0.1325(4) 0.3640(3) 0.125(2) Uani 1 1 d .
H2WC H 0.7837 0.1445 0.3942 0.150 Uiso 1 1 d R
H2WD H 0.7335 0.0829 0.3646 0.150 Uiso 1 1 d R

loop_
_atom_site_aniso_label
_atom_site_aniso_U_11
_atom_site_aniso_U_22
_atom_site_aniso_U_33
_atom_site_aniso_U_23
_atom_site_aniso_U_13
_atom_site_aniso_U_12
O4 0.0198(12) 0.0301(13) 0.0343(14) 0.0080(12) 0.0124(10) 0.0104(12)
Ni1 0.01328(18) 0.01899(19) 0.01965(19) -0.00008(18) 0.00209(16) 0.00031(17)
O1 0.0268(13) 0.0189(13) 0.0301(14) 0.0000(10) 0.0143(11) 0.0032(10)
O1W 0.0172(15) 0.0225(17) 0.0207(16) 0.000 0.000 0.0052(14)
O3 0.0183(12) 0.0251(13) 0.0386(14) -0.0100(11) -0.0108(10) 0.0018(10)
C4 0.018(2) 0.0232(19) 0.036(2) -0.0022(16) 0.0087(17) -0.0098(16)
C2 0.0178(17) 0.0192(18) 0.0177(17) 0.0035(13) -0.0007(13) 0.0007(14)
C1 0.0154(16) 0.0176(17) 0.0211(17) -0.0005(15) 0.0026(13) 0.0010(14)
C6 0.0173(15) 0.0161(15) 0.0195(15) 0.0010(13) 0.0018(13) 0.0003(14)
C7 0.0124(14) 0.0183(16) 0.0153(15) 0.0041(12) -0.0005(12) 0.0001(13)
N1 0.0403(19) 0.050(2) 0.042(2) -0.0056(18) -0.0032(17) -0.0168(18)
N2 0.042(2) 0.038(2) 0.0371(19) 0.0132(16) 0.0081(16) 0.0103(17)
C3 0.0220(18) 0.0220(19) 0.034(2) -0.0065(15) 0.0099(15) -0.0052(15)
C10 0.093(4) 0.0213(18) 0.052(3) 0.000(2) 0.015(3) 0.003(2)
C9 0.077(3) 0.034(2) 0.072(4) -0.010(2) 0.011(3) -0.034(3)
C5 0.0144(15) 0.0267(19) 0.0221(16) 0.0026(14) 0.0043(13) 0.0014(15)
C8 0.0115(15) 0.0275(18) 0.0206(16) 0.0018(15) -0.0015(12) -0.0013(14)
O2 0.0384(15) 0.0269(15) 0.0496(17) 0.0118(13) 0.0250(13) 0.0109(13)
O2W 0.130(4) 0.123(5) 0.121(5) 0.015(4) -0.047(4) -0.030(4)

loop_
_atom_type_symbol
_atom_type_description
_atom_type_scat_dispersion_real
_atom_type_scat_dispersion_imag
_atom_type_scat_source
C C 0.0033 0.0016 'International Tables Vol C Tables 4.2.6.8 and 6.1.1.4'
H H 0.0000 0.0000 'International Tables Vol C Tables 4.2.6.8 and 6.1.1.4'
O O 0.0106 0.0060 'International Tables Vol C Tables 4.2.6.8 and 6.1.1.4'
Ni Ni 0.3393 1.1124 'International Tables Vol C Tables 4.2.6.8 and 6.1.1.4'
N N 0.0061 0.0033 'International Tables Vol C Tables 4.2.6.8 and 6.1.1.4'

loop_
_geom_angle_atom_site_label_1
_geom_angle_atom_site_label_2
_geom_angle_atom_site_label_3
_geom_angle
_geom_angle_site_symmetry_1
_geom_angle_site_symmetry_3
C8 O4 Ni1 135.4(2) 2_655 .
O3 Ni1 O4 96.17(11) . .
O3 Ni1 N2 89.46(12) . .
O4 Ni1 N2 92.83(12) . .
O3 Ni1 O1 87.09(9) . .
O4 Ni1 O1 175.03(10) . .
N2 Ni1 O1 83.43(11) . .
O3 Ni1 O1W 91.17(8) . .
O4 Ni1 O1W 91.88(9) . .
N2 Ni1 O1W 175.15(12) . .
O1 Ni1 O1W 91.80(8) . .
O3 Ni1 N1 170.64(13) . .
O4 Ni1 N1 90.01(13) . .
N2 Ni1 N1 83.20(15) . .
O1 Ni1 N1 86.30(12) . .
O1W Ni1 N1 95.66(12) . .
C1 O1 Ni1 126.7(2) . .
Ni1 O1W Ni1 115.28(14) 2_655 .
Ni1 O1W H1WA 108.5 2_655 .
Ni1 O1W H1WA 108.5 . .
C8 O3 Ni1 129.6(2) . .
C3 C4 C5 120.3(3) . .
C3 C4 H4 119.8 . .
C5 C4 H4 119.8 . .
C3 C2 C7 119.6(3) . .
C3 C2 C1 116.7(3) . .
C7 C2 C1 123.7(3) . .
O1 C1 O2 125.8(3) . .
O1 C1 C2 118.2(3) . .
O2 C1 C2 116.0(3) . .
C5 C6 C7 122.3(3) . .
C5 C6 H6 118.8 . .
C7 C6 H6 118.8 . .
C6 C7 C2 118.2(3) . .
C6 C7 C7 120.2(3) . 14
C2 C7 C7 121.5(3) . 14
C9 N1 Ni1 106.3(3) . .
C9 N1 H1A 110.5 . .
Ni1 N1 H1A 110.5 . .
C9 N1 H1B 110.5 . .
Ni1 N1 H1B 110.5 . .
H1A N1 H1B 108.7 . .
C10 N2 Ni1 108.4(3) . .
C10 N2 H2A 110.0 . .
Ni1 N2 H2A 110.0 . .
C10 N2 H2B 110.0 . .
Ni1 N2 H2B 110.0 . .
H2A N2 H2B 108.4 . .
C4 C3 C2 121.2(3) . .
C4 C3 H3 119.4 . .
C2 C3 H3 119.4 . .
N2 C10 C9 109.3(3) . .
N2 C10 H10A 109.8 . .
C9 C10 H10A 109.8 . .
N2 C10 H10B 109.8 . .
C9 C10 H10B 109.8 . .
H10A C10 H10B 108.3 . .
N1 C9 C10 109.7(4) . .
N1 C9 H9A 109.7 . .
C10 C9 H9A 109.7 . .
N1 C9 H9B 109.7 . .
C10 C9 H9B 109.7 . .
H9A C9 H9B 108.2 . .
C4 C5 C6 118.4(3) . .
C4 C5 C8 119.4(3) . 4
C6 C5 C8 122.1(3) . 4
O3 C8 O4 127.4(3) . 2_655
O3 C8 C5 117.7(3) . 8_544
O4 C8 C5 114.9(3) 2_655 8_544
H2WC O2W H2WD 108.3 . .

loop_
_geom_bond_atom_site_label_1
_geom_bond_atom_site_label_2
_geom_bond_distance
_geom_bond_site_symmetry_2
O4 C8 1.261(4) 2_655
O4 Ni1 2.053(2) .
Ni1 O3 2.051(2) .
Ni1 N2 2.088(3) .
Ni1 O1 2.094(2) .
Ni1 O1W 2.0990(17) .
Ni1 N1 2.102(3) .
O1 C1 1.237(4) .
O1W Ni1 2.0990(17) 2_655
O1W H1WA 0.8501 .
O3 C8 1.236(4) .
C4 C3 1.385(5) .
C4 C5 1.386(5) .
C4 H4 0.9300 .
C2 C3 1.385(5) .
C2 C7 1.405(5) .
C2 C1 1.512(5) .
C1 O2 1.255(4) .
C6 C5 1.390(5) .
C6 C7 1.395(4) .
C6 H6 0.9300 .
C7 C7 1.497(6) 14
N1 C9 1.479(6) .
N1 H1A 0.9000 .
N1 H1B 0.9000 .
N2 C10 1.460(6) .
N2 H2A 0.9000 .
N2 H2B 0.9000 .
C3 H3 0.9300 .
C10 C9 1.494(7) .
C10 H10A 0.9700 .
C10 H10B 0.9700 .
C9 H9A 0.9700 .
C9 H9B 0.9700 .
C5 C8 1.521(4) 4
C8 O4 1.261(4) 2_655
C8 C5 1.521(4) 8_544
O2W H2WC 0.8499 .
O2W H2WD 0.8501 .

loop_
_geom_hbond_atom_site_label_D
_geom_hbond_atom_site_label_H
_geom_hbond_atom_site_label_A
_geom_hbond_distance_DH
_geom_hbond_distance_HA
_geom_hbond_distance_DA
_geom_hbond_angle_DHA
_geom_hbond_site_symmetry_A
O2W H2WC O4 0.85 2.04 2.886(7) 177.7 3
O2W H2WD O2 0.85 1.91 2.760(7) 178.4 2_655

loop_
_geom_torsion_atom_site_label_1
_geom_torsion_atom_site_label_2
_geom_torsion_atom_site_label_3
_geom_torsion_atom_site_label_4
_geom_torsion
_geom_torsion_site_symmetry_1
_geom_torsion_site_symmetry_4
C8 O4 Ni1 O3 -95.8(3) 2_655 .
C8 O4 Ni1 N2 174.4(3) 2_655 .
C8 O4 Ni1 O1 133.3(11) 2_655 .
C8 O4 Ni1 O1W -4.4(3) 2_655 .
C8 O4 Ni1 N1 91.2(3) 2_655 .
O3 Ni1 O1 C1 73.2(3) . .
O4 Ni1 O1 C1 -155.6(11) . .
N2 Ni1 O1 C1 163.0(3) . .
O1W Ni1 O1 C1 -17.8(3) . .
N1 Ni1 O1 C1 -113.4(3) . .
O3 Ni1 O1W Ni1 55.50(7) . 2_655
O4 Ni1 O1W Ni1 -40.71(7) . 2_655
N2 Ni1 O1W Ni1 152.9(13) . 2_655
O1 Ni1 O1W Ni1 142.63(7) . 2_655
N1 Ni1 O1W Ni1 -130.91(10) . 2_655
O4 Ni1 O3 C8 50.8(3) . .
N2 Ni1 O3 C8 143.6(3) . .
O1 Ni1 O3 C8 -133.0(3) . .
O1W Ni1 O3 C8 -41.2(3) . .
N1 Ni1 O3 C8 -178.2(7) . .
Ni1 O1 C1 O2 9.0(5) . .
Ni1 O1 C1 C2 -169.6(2) . .
C3 C2 C1 O1 131.5(4) . .
C7 C2 C1 O1 -47.4(5) . .
C3 C2 C1 O2 -47.3(5) . .
C7 C2 C1 O2 133.9(4) . .
C5 C6 C7 C2 -1.1(5) . .
C5 C6 C7 C7 -176.7(3) . 14
C3 C2 C7 C6 1.3(5) . .
C1 C2 C7 C6 -179.9(3) . .
C3 C2 C7 C7 176.9(3) . 14
C1 C2 C7 C7 -4.3(4) . 14
O3 Ni1 N1 C9 -54.8(9) . .
O4 Ni1 N1 C9 76.7(3) . .
N2 Ni1 N1 C9 -16.2(3) . .
O1 Ni1 N1 C9 -100.0(3) . .
O1W Ni1 N1 C9 168.6(3) . .
O3 Ni1 N2 C10 162.3(3) . .
O4 Ni1 N2 C10 -101.6(3) . .
O1 Ni1 N2 C10 75.2(3) . .
O1W Ni1 N2 C10 64.8(14) . .
N1 Ni1 N2 C10 -11.9(3) . .
C5 C4 C3 C2 0.3(6) . .
C7 C2 C3 C4 -1.0(6) . .
C1 C2 C3 C4 -179.9(3) . .
Ni1 N2 C10 C9 38.0(4) . .
Ni1 N1 C9 C10 41.6(4) . .
N2 C10 C9 N1 -54.5(5) . .
C3 C4 C5 C6 0.0(6) . .
C3 C4 C5 C8 -177.3(4) . 4
C7 C6 C5 C4 0.4(5) . .
C7 C6 C5 C8 177.6(3) . 4
Ni1 O3 C8 O4 2.6(5) . 2_655
Ni1 O3 C8 C5 -177.6(2) . 8_544
